data_7223943
loop_
_publ_author_name
'Kumar, Manish'
'Kumar, Rajesh'
'rana, neha'
'Prasad, Ashok K.'

_publ_section_title
;
 Synthesis of 3&#x2032;-azido/-amino-xylobicyclonucleosides
;
_journal_name_full 'RSC Adv.'
_journal_paper_doi 10.1039/C5RA25222A
_journal_year 2016
_chemical_formula_moiety 'C10 H11 N5 O5'
_chemical_formula_sum 'C10 H11 N5 O5'
_chemical_formula_weight 281.24
_chemical_name_systematic
;
 ?
;
_space_group_IT_number 4
_symmetry_cell_setting monoclinic
_symmetry_space_group_name_Hall 'P 2yb'
_symmetry_space_group_name_H-M 'P 1 21 1'
_atom_sites_solution_hydrogens geom
_atom_sites_solution_primary direct
_atom_sites_solution_secondary difmap
_audit_creation_method SHELXL-97
_audit_update_record
;
2015-08-25 deposited with the CCDC.
2016-01-18 downloaded from the CCDC.
;
_cell_angle_alpha 90.00
_cell_angle_beta 93.72(3)
_cell_angle_gamma 90.00
_cell_formula_units_Z 2
_cell_length_a 6.5121(16)
_cell_length_b 6.8206(14)
_cell_length_c 13.045(4)
_cell_measurement_temperature 293(2)
_cell_volume 578.2(3)
_computing_structure_refinement 'SHELXL-97 (Sheldrick, 1997)'
_diffrn_ambient_temperature 293(2)
_diffrn_measured_fraction_theta_full 0.994
_diffrn_measured_fraction_theta_max 0.994
_diffrn_measurement_device_type 'Xcalibur, Sapphire3'
_diffrn_radiation_monochromator graphite
_diffrn_radiation_source 'fine-focus sealed tube'
_diffrn_radiation_type MoK\a
_diffrn_radiation_wavelength 0.71073
_diffrn_reflns_av_R_equivalents 0.0518
_diffrn_reflns_av_sigmaI/netI 0.0777
_diffrn_reflns_limit_h_max 7
_diffrn_reflns_limit_h_min -6
_diffrn_reflns_limit_k_max 8
_diffrn_reflns_limit_k_min -7
_diffrn_reflns_limit_l_max 15
_diffrn_reflns_limit_l_min -15
_diffrn_reflns_number 3239
_diffrn_reflns_theta_full 25.00
_diffrn_reflns_theta_max 25.00
_diffrn_reflns_theta_min 3.13
_exptl_absorpt_coefficient_mu 0.132
_exptl_crystal_colour WHITE
_exptl_crystal_density_diffrn 1.615
_exptl_crystal_density_method 'not measured'
_exptl_crystal_description BLOCK
_exptl_crystal_F_000 292
_refine_diff_density_max 0.203
_refine_diff_density_min -0.273
_refine_diff_density_rms 0.053
_refine_ls_abs_structure_details 'Flack H D (1983), Acta Cryst. A39, 876-881'
_refine_ls_abs_structure_Flack 4(3)
_refine_ls_extinction_method none
_refine_ls_goodness_of_fit_ref 0.911
_refine_ls_hydrogen_treatment mixed
_refine_ls_matrix_type full
_refine_ls_number_parameters 181
_refine_ls_number_reflns 1747
_refine_ls_number_restraints 1
_refine_ls_restrained_S_all 0.911
_refine_ls_R_factor_all 0.0867
_refine_ls_R_factor_gt 0.0652
_refine_ls_shift/su_max 0.080
_refine_ls_shift/su_mean 0.014
_refine_ls_structure_factor_coef Fsqd
_refine_ls_weighting_details 'calc w=1/[\s^2^(Fo^2^)+(0.1355P)^2^+0.0000P] where P=(Fo^2^+2Fc^2^)/3'
_refine_ls_weighting_scheme calc
_refine_ls_wR_factor_gt 0.1776
_refine_ls_wR_factor_ref 0.2016
_reflns_number_gt 1300
_reflns_number_total 1747
_reflns_threshold_expression >2sigma(I)
_cod_data_source_file c5ra25222a2.cif
_cod_data_source_block shelxl
_cod_depositor_comments
;
The following automatic conversions were performed:

'_symmetry_cell_setting' value 'MONOCLINIC' changed to 'monoclinic'
according to
/usr/data/users/saulius/crontab/automatic-downloads/rss-feeds/RSC/lib/dictionaries/cif_core.dic
dictionary named 'cif_core.dic' version 2.4.2 from 2011-04-26.

Automatic conversion script
Id: cif_fix_values 4268 2015-11-12 08:31:59Z antanas 
;
_cod_original_sg_symbol_H-M 'P 21'
_cod_database_code 7223943

loop_
_symmetry_equiv_pos_as_xyz
'x, y, z'
'-x, y+1/2, -z'

loop_
_atom_site_label
_atom_site_type_symbol
_atom_site_fract_x
_atom_site_fract_y
_atom_site_fract_z
_atom_site_U_iso_or_equiv
_atom_site_adp_type
_atom_site_occupancy
_atom_site_symmetry_multiplicity
_atom_site_calc_flag
_atom_site_refinement_flags
O2 O 0.9788(6) 0.4029(7) 1.0247(3) 0.0528(12) Uani 1 1 d .
O3 O 0.1272(6) 0.4944(6) 0.8053(3) 0.0455(10) Uani 1 1 d .
O4 O 0.0377(7) 0.2339(7) 0.6487(4) 0.0593(13) Uani 1 1 d .
N1 N 0.4551(7) 0.3550(7) 0.8472(3) 0.0399(11) Uani 1 1 d .
O5 O -0.0345(7) 0.8435(8) 0.6092(3) 0.0655(14) Uani 1 1 d .
H5 H -0.0700 0.9587 0.6109 0.098 Uiso 1 1 calc R
N2 N 0.7517(7) 0.2226(7) 0.9256(4) 0.0420(12) Uani 1 1 d .
H2 H 0.8299 0.1230 0.9390 0.050 Uiso 1 1 calc R
O1 O 0.5221(7) 0.0300(7) 0.8338(4) 0.0563(12) Uani 1 1 d .
C6 C 0.2463(8) 0.3238(9) 0.7926(4) 0.0406(14) Uani 1 1 d .
H6 H 0.1790 0.2115 0.8232 0.049 Uiso 1 1 calc R
C7 C 0.2424(9) 0.2967(9) 0.6759(4) 0.0418(14) Uani 1 1 d .
H7 H 0.3517 0.2141 0.6510 0.050 Uiso 1 1 calc R
N4 N 0.4495(8) 0.7612(10) 0.6096(4) 0.0536(14) Uani 1 1 d .
C3 C 0.5163(9) 0.5368(9) 0.8822(4) 0.0420(14) Uani 1 1 d .
H3 H 0.4335 0.6449 0.8659 0.050 Uiso 1 1 calc R
C9 C 0.0559(9) 0.5603(10) 0.7020(4) 0.0453(15) Uani 1 1 d .
N3 N 0.4279(8) 0.6134(9) 0.6632(4) 0.0517(14) Uani 1 1 d .
C4 C 0.6911(10) 0.5618(8) 0.9387(4) 0.0416(14) Uani 1 1 d .
H4 H 0.7302 0.6870 0.9603 0.050 Uiso 1 1 calc R
C5 C 0.8186(8) 0.3996(9) 0.9663(4) 0.0406(13) Uani 1 1 d .
C1 C 0.5749(9) 0.1881(9) 0.8664(4) 0.0394(13) Uani 1 1 d .
N5 N 0.4881(10) 0.8980(12) 0.5652(6) 0.0739(18) Uani 1 1 d .
C10 C -0.0953(10) 0.4069(11) 0.6616(5) 0.0553(17) Uani 1 1 d .
H10A H -0.1981 0.3807 0.7104 0.066 Uiso 1 1 calc R
H10B H -0.1635 0.4468 0.5967 0.066 Uiso 1 1 calc R
C8 C 0.2385(9) 0.5107(12) 0.6374(4) 0.0505(16) Uani 1 1 d .
H8 H 0.1996 0.5182 0.5637 0.061 Uiso 1 1 calc R
C11 C -0.0095(11) 0.7686(10) 0.7114(5) 0.0529(16) Uani 1 1 d .
H11A H -0.1380 0.7766 0.7448 0.063 Uiso 1 1 calc R
H11B H 0.0943 0.8429 0.7515 0.063 Uiso 1 1 calc R

loop_
_atom_site_aniso_label
_atom_site_aniso_U_11
_atom_site_aniso_U_22
_atom_site_aniso_U_33
_atom_site_aniso_U_23
_atom_site_aniso_U_13
_atom_site_aniso_U_12
O2 0.050(2) 0.042(3) 0.063(3) 0.009(2) -0.019(2) -0.007(2)
O3 0.043(2) 0.052(3) 0.041(2) 0.001(2) -0.0034(17) 0.0078(19)
O4 0.060(3) 0.045(3) 0.070(3) -0.001(2) -0.017(2) -0.005(2)
N1 0.044(3) 0.036(3) 0.038(2) 0.002(2) -0.004(2) 0.002(2)
O5 0.084(3) 0.060(3) 0.049(3) -0.002(2) -0.017(2) 0.022(3)
N2 0.044(3) 0.034(3) 0.046(3) 0.004(2) -0.006(2) 0.000(2)
O1 0.059(3) 0.040(3) 0.068(3) -0.004(2) -0.013(2) -0.005(2)
C6 0.038(3) 0.040(4) 0.043(3) 0.008(3) -0.004(2) 0.000(3)
C7 0.043(3) 0.038(3) 0.043(3) -0.001(3) -0.008(2) 0.004(3)
N4 0.041(3) 0.068(4) 0.052(3) 0.005(3) 0.006(2) 0.006(3)
C3 0.050(3) 0.035(3) 0.041(3) 0.007(3) 0.006(3) 0.005(3)
C9 0.045(3) 0.056(4) 0.035(3) 0.003(3) -0.002(2) 0.005(3)
N3 0.046(3) 0.065(4) 0.044(3) 0.008(3) -0.001(2) -0.007(3)
C4 0.059(4) 0.021(3) 0.044(3) -0.006(2) -0.008(3) 0.004(3)
C5 0.040(3) 0.035(3) 0.047(3) 0.006(3) -0.003(3) -0.003(3)
C1 0.043(3) 0.036(3) 0.039(3) 0.008(3) 0.004(3) 0.001(3)
N5 0.070(4) 0.068(4) 0.084(4) 0.020(4) 0.011(3) -0.002(4)
C10 0.052(4) 0.060(4) 0.052(4) -0.003(3) -0.008(3) -0.006(3)
C8 0.045(3) 0.073(5) 0.033(3) 0.006(3) 0.002(2) 0.000(3)
C11 0.061(4) 0.047(4) 0.050(4) -0.007(3) -0.001(3) 0.007(3)

loop_
_atom_type_symbol
_atom_type_description
_atom_type_scat_dispersion_real
_atom_type_scat_dispersion_imag
_atom_type_scat_source
C C 0.0033 0.0016 'International Tables Vol C Tables 4.2.6.8 and 6.1.1.4'
H H 0.0000 0.0000 'International Tables Vol C Tables 4.2.6.8 and 6.1.1.4'
N N 0.0061 0.0033 'International Tables Vol C Tables 4.2.6.8 and 6.1.1.4'
O O 0.0106 0.0060 'International Tables Vol C Tables 4.2.6.8 and 6.1.1.4'

loop_
_geom_angle_atom_site_label_1
_geom_angle_atom_site_label_2
_geom_angle_atom_site_label_3
_geom_angle
C6 O3 C9 106.7(4)
C7 O4 C10 106.1(5)
C3 N1 C1 122.1(5)
C3 N1 C6 121.2(5)
C1 N1 C6 116.5(5)
C11 O5 H5 109.5
C5 N2 C1 127.1(5)
C5 N2 H2 116.4
C1 N2 H2 116.4
O3 C6 N1 108.2(4)
O3 C6 C7 104.0(4)
N1 C6 C7 116.3(5)
O3 C6 H6 109.4
N1 C6 H6 109.4
C7 C6 H6 109.3
O4 C7 C6 103.9(5)
O4 C7 C8 102.0(5)
C6 C7 C8 102.0(4)
O4 C7 H7 115.7
C6 C7 H7 115.7
C8 C7 H7 115.7
N5 N4 N3 173.2(7)
C4 C3 N1 121.4(5)
C4 C3 H3 119.3
N1 C3 H3 119.3
O3 C9 C11 107.0(5)
O3 C9 C10 105.6(5)
C11 C9 C10 120.5(6)
O3 C9 C8 103.0(4)
C11 C9 C8 119.3(6)
C10 C9 C8 99.6(5)
N4 N3 C8 113.0(5)
C3 C4 C5 120.6(5)
C3 C4 H4 119.7
C5 C4 H4 119.7
O2 C5 N2 118.8(6)
O2 C5 C4 126.4(6)
N2 C5 C4 114.8(4)
O1 C1 N1 121.7(5)
O1 C1 N2 124.5(6)
N1 C1 N2 113.7(5)
O4 C10 C9 102.7(5)
O4 C10 H10A 111.2
C9 C10 H10A 111.2
O4 C10 H10B 111.2
C9 C10 H10B 111.2
H10A C10 H10B 109.1
N3 C8 C9 116.5(6)
N3 C8 C7 112.9(5)
C9 C8 C7 91.5(5)
N3 C8 H8 111.5
C9 C8 H8 111.5
C7 C8 H8 111.5
O5 C11 C9 106.3(5)
O5 C11 H11A 110.5
C9 C11 H11A 110.5
O5 C11 H11B 110.5
C9 C11 H11B 110.5
H11A C11 H11B 108.7

loop_
_geom_bond_atom_site_label_1
_geom_bond_atom_site_label_2
_geom_bond_distance
O2 C5 1.251(6)
O3 C6 1.414(7)
O3 C9 1.467(7)
O4 C7 1.423(7)
O4 C10 1.480(9)
N1 C3 1.371(8)
N1 C1 1.394(7)
N1 C6 1.509(7)
O5 C11 1.427(8)
O5 H5 0.8200
N2 C5 1.378(8)
N2 C1 1.364(8)
N2 H2 0.8600
O1 C1 1.201(7)
C6 C7 1.531(8)
C6 H6 0.9800
C7 C8 1.543(9)
C7 H7 0.9800
N4 N5 1.135(10)
N4 N3 1.240(8)
C3 C4 1.326(8)
C3 H3 0.9300
C9 C11 1.490(9)
C9 C10 1.508(9)
C9 C8 1.539(9)
N3 C8 1.439(8)
C4 C5 1.416(8)
C4 H4 0.9300
C10 H10A 0.9700
C10 H10B 0.9700
C8 H8 0.9800
C11 H11A 0.9700
C11 H11B 0.9700

loop_
_geom_torsion_atom_site_label_1
_geom_torsion_atom_site_label_2
_geom_torsion_atom_site_label_3
_geom_torsion_atom_site_label_4
_geom_torsion
C9 O3 C6 N1 125.0(5)
C9 O3 C6 C7 0.8(5)
C3 N1 C6 O3 -11.7(7)
C1 N1 C6 O3 163.8(5)
C3 N1 C6 C7 104.8(6)
C1 N1 C6 C7 -79.6(6)
C10 O4 C7 C6 71.0(5)
C10 O4 C7 C8 -34.8(6)
O3 C6 C7 O4 -71.9(5)
N1 C6 C7 O4 169.3(5)
O3 C6 C7 C8 33.9(6)
N1 C6 C7 C8 -85.0(6)
C1 N1 C3 C4 -1.9(8)
C6 N1 C3 C4 173.5(5)
C6 O3 C9 C11 -162.1(5)
C6 O3 C9 C10 68.5(6)
C6 O3 C9 C8 -35.5(6)
N5 N4 N3 C8 -175(6)
N1 C3 C4 C5 -1.2(9)
C1 N2 C5 O2 175.4(6)
C1 N2 C5 C4 -2.9(8)
C3 C4 C5 O2 -174.8(6)
C3 C4 C5 N2 3.3(8)
C3 N1 C1 O1 -178.5(6)
C6 N1 C1 O1 6.0(8)
C3 N1 C1 N2 2.3(7)
C6 N1 C1 N2 -173.2(5)
C5 N2 C1 O1 -179.0(6)
C5 N2 C1 N1 0.2(8)
C7 O4 C10 C9 -2.4(6)
O3 C9 C10 O4 -68.1(6)
C11 C9 C10 O4 170.9(6)
C8 C9 C10 O4 38.5(6)
N4 N3 C8 C9 -95.3(7)
N4 N3 C8 C7 160.7(6)
O3 C9 C8 N3 -64.1(7)
C11 C9 C8 N3 54.2(8)
C10 C9 C8 N3 -172.6(6)
O3 C9 C8 C7 52.5(5)
C11 C9 C8 C7 170.8(5)
C10 C9 C8 C7 -56.0(5)
O4 C7 C8 N3 175.7(5)
C6 C7 C8 N3 68.5(6)
O4 C7 C8 C9 56.0(5)
C6 C7 C8 C9 -51.2(5)
O3 C9 C11 O5 167.4(5)
C10 C9 C11 O5 -72.2(7)
C8 C9 C11 O5 51.2(7)
